data_1547425
loop_
_publ_author_name
'Anuradha R. Pallipurath'
'Jonathan M. Skelton'
'Mark R. Warren'
'Naghmeh Kamali'
'Patrick McArdle'
'Andrea Erxleben'

_publ_section_title
;
 Sulfamerazine: Understanding the Influence of Slip Planes in the
 Polymorphic Phase Transformation through X-Ray Crystallographic Studies
 and ab Initio Lattice Dynamics
;
_journal_name_full 'Molecular Pharmaceutics'
_journal_page_first 3735
_journal_page_last 3748
_journal_paper_doi 10.1021/acs.molpharmaceut.5b00504
_journal_volume 12
_journal_year 2015
_chemical_absolute_configuration ad
_chemical_formula_moiety 'C11 H12 N4 O2 S'
_chemical_formula_sum 'C11 H12 N4 O2 S'
_chemical_formula_weight 264.31
_space_group_crystal_system orthorhombic
_space_group_IT_number 33
_space_group_name_Hall 'P 2c -2n'
_space_group_name_H-M_alt 'P n a 21'
_symmetry_space_group_name_Hall 'P 2c -2n'
_symmetry_space_group_name_H-M 'P n a 21'
_atom_sites_solution_hydrogens mixed
_cell_angle_alpha 90
_cell_angle_beta 90
_cell_angle_gamma 90
_cell_formula_units_Z 8
_cell_length_a 14.49500(10)
_cell_length_b 8.20940(10)
_cell_length_c 21.9489(3)
_cell_measurement_reflns_used 10206
_cell_measurement_temperature 270
_cell_measurement_theta_max 29.4490
_cell_measurement_theta_min 1.7990
_cell_volume 2611.81(5)
_computing_cell_refinement
;
CrysAlisPro, Agilent Technologies,
Version 1.171.37.35 (release 13-08-2014 CrysAlis171 .NET)
(compiled Aug 13 2014,18:06:01)
;
_computing_data_collection
;
CrysAlisPro, Agilent Technologies,
Version 1.171.37.35 (release 13-08-2014 CrysAlis171 .NET)
(compiled Aug 13 2014,18:06:01)
;
_computing_data_reduction
;
CrysAlisPro, Agilent Technologies,
Version 1.171.37.35 (release 13-08-2014 CrysAlis171 .NET)
(compiled Aug 13 2014,18:06:01)
;
_computing_molecular_graphics OSCAIL
_computing_structure_refinement 'SHELXL-2014/7 (Sheldrick, 2014)'
_computing_structure_solution SHELXT
_diffrn_ambient_temperature 270
_diffrn_measured_fraction_theta_full 0.998
_diffrn_measured_fraction_theta_max 0.998
_diffrn_measurement_device 'CrystalLogic Kappa (3 circle)'
_diffrn_measurement_device_type 'Rigaku Saturn724+ (2x2 bin mode)'
_diffrn_measurement_method
;
omega rotation with 1 degree frames
;
_diffrn_measurement_specimen_support 'MiTeGen loop'
_diffrn_radiation_monochromator 'double crystal Silicon 111'
_diffrn_radiation_source 'Diamond Light Source Beamline I19'
_diffrn_radiation_type Synchrotron
_diffrn_radiation_wavelength 0.68890
_diffrn_reflns_av_R_equivalents 0.0443
_diffrn_reflns_av_unetI/netI 0.0435
_diffrn_reflns_Laue_measured_fraction_full 0.998
_diffrn_reflns_Laue_measured_fraction_max 0.998
_diffrn_reflns_limit_h_max 20
_diffrn_reflns_limit_h_min -13
_diffrn_reflns_limit_k_max 11
_diffrn_reflns_limit_k_min -11
_diffrn_reflns_limit_l_max 27
_diffrn_reflns_limit_l_min -31
_diffrn_reflns_number 23697
_diffrn_reflns_point_group_measured_fraction_full 0.988
_diffrn_reflns_point_group_measured_fraction_max 0.969
_diffrn_reflns_theta_full 24.415
_diffrn_reflns_theta_max 29.474
_diffrn_reflns_theta_min 2.568
_exptl_absorpt_coefficient_mu 0.248
_exptl_absorpt_correction_T_max 1.00000
_exptl_absorpt_correction_T_min 0.98336
_exptl_absorpt_correction_type multi-scan
_exptl_absorpt_process_details
;
CrysAlisPro, Agilent Technologies,
Version 1.171.36.28 (release 01-02-2013 CrysAlis171 .NET)
Empirical absorption correction using spherical harmonics,
implemented in SCALE3 ABSPACK scaling algorithm.
;
_exptl_crystal_colour Colourless
_exptl_crystal_density_diffrn 1.344
_exptl_crystal_description Parallelepiped
_exptl_crystal_F_000 1104
_exptl_crystal_size_max 0.50
_exptl_crystal_size_mid 0.40
_exptl_crystal_size_min 0.20
_refine_diff_density_max 0.242
_refine_diff_density_min -0.302
_refine_diff_density_rms 0.045
_refine_ls_abs_structure_details
;
 Flack x determined using 2102 quotients [(I+)-(I-)]/[(I+)+(I-)]
 (Parsons, Flack and Wagner, Acta Cryst. B69 (2013) 249-259).
;
_refine_ls_abs_structure_Flack -0.01(5)
_refine_ls_extinction_coef .
_refine_ls_extinction_method none
_refine_ls_goodness_of_fit_ref 1.031
_refine_ls_hydrogen_treatment mixed
_refine_ls_matrix_type full
_refine_ls_number_parameters 344
_refine_ls_number_reflns 7736
_refine_ls_number_restraints 1
_refine_ls_restrained_S_all 1.031
_refine_ls_R_factor_all 0.0702
_refine_ls_R_factor_gt 0.0487
_refine_ls_shift/su_max 0.048
_refine_ls_shift/su_mean 0.001
_refine_ls_structure_factor_coef Fsqd
_refine_ls_weighting_details 'w=1/[\s^2^(Fo^2^)+(0.0541P)^2^+0.3587P] where P=(Fo^2^+2Fc^2^)/3'
_refine_ls_weighting_scheme calc
_refine_ls_wR_factor_gt 0.1123
_refine_ls_wR_factor_ref 0.1292
_reflns_Friedel_coverage 0.897
_reflns_Friedel_fraction_full 0.978
_reflns_Friedel_fraction_max 0.939
_reflns_number_gt 5802
_reflns_number_total 7736
_reflns_threshold_expression 'I > 2\s(I)'
_cod_data_source_file Exp_Form-I2FSynchrotron_Form-I_270K.cif
_cod_data_source_block 270k_smz-f1_a
_cod_database_code 1547425
_shelx_space_group_comment
;
The symmetry employed for this shelxl refinement is uniquely defined
by the following loop, which should always be used as a source of
symmetry information in preference to the above space-group names.
They are only intended as comments.
;
_shelx_estimated_absorpt_t_min 0.886
_shelx_estimated_absorpt_t_max 0.952

loop_
_space_group_symop_operation_xyz
'x, y, z'
'-x, -y, z+1/2'
'x+1/2, -y+1/2, z'
'-x+1/2, y+1/2, z+1/2'

loop_
_atom_site_label
_atom_site_type_symbol
_atom_site_fract_x
_atom_site_fract_y
_atom_site_fract_z
_atom_site_U_iso_or_equiv
_atom_site_adp_type
_atom_site_occupancy
_atom_site_site_symmetry_order
_atom_site_calc_flag
_atom_site_refinement_flags_posn
_atom_site_refinement_flags_adp
_atom_site_refinement_flags_occupancy
_atom_site_disorder_assembly
_atom_site_disorder_group
S1 S 0.64672(6) 0.49583(10) 0.34444(5) 0.0372(2) Uani 1 1 d . . . . .
S2 S 0.57765(6) 0.49498(10) 0.65239(5) 0.0366(2) Uani 1 1 d . . . . .
O1 O 0.69010(19) 0.3718(3) 0.30901(13) 0.0481(7) Uani 1 1 d . . . . .
O2 O 0.54985(18) 0.5226(3) 0.33762(15) 0.0477(6) Uani 1 1 d . . . . .
O3 O 0.67522(17) 0.4672(3) 0.65856(14) 0.0464(6) Uani 1 1 d . . . . .
O4 O 0.53552(19) 0.6220(3) 0.68685(13) 0.0480(7) Uani 1 1 d . . . . .
N1 N 0.8431(3) 1.1156(4) 0.3124(2) 0.0555(10) Uani 1 1 d . . . . .
N2 N 0.6560(2) 0.4492(4) 0.41707(17) 0.0423(7) Uani 1 1 d . . . . .
N3 N 0.8151(2) 0.4096(4) 0.41788(16) 0.0421(7) Uani 1 1 d . . . . .
N4 N 0.7282(2) 0.4286(5) 0.50945(17) 0.0593(10) Uani 1 1 d . . . . .
N5 N 0.3805(3) -0.1200(4) 0.6960(2) 0.0713(13) Uani 1 1 d . . . . .
H5A H 0.4076 -0.2116 0.6895 0.093 Uiso 1 1 calc R U . . .
H5B H 0.3243 -0.1182 0.7085 0.093 Uiso 1 1 calc R U . . .
N6 N 0.5682(2) 0.5359(5) 0.57917(17) 0.0455(8) Uani 1 1 d . . . . .
N7 N 0.4101(2) 0.5850(4) 0.57973(16) 0.0453(8) Uani 1 1 d . . . . .
N8 N 0.4965(2) 0.5664(5) 0.48765(18) 0.0589(10) Uani 1 1 d . . . . .
C1 C 0.7057(2) 0.6779(4) 0.33432(19) 0.0336(7) Uani 1 1 d . . . . .
C2 C 0.7952(2) 0.6793(4) 0.31071(17) 0.0365(7) Uani 1 1 d . . . . .
H2 H 0.8239 0.5822 0.2999 0.047 Uiso 1 1 calc R U . . .
C3 C 0.8407(2) 0.8254(4) 0.30358(19) 0.0361(8) Uani 1 1 d . . . . .
H3 H 0.9006 0.8262 0.2884 0.047 Uiso 1 1 calc R U . . .
C4 C 0.7979(3) 0.9724(4) 0.31882(18) 0.0400(8) Uani 1 1 d . . . . .
C5 C 0.7072(3) 0.9691(4) 0.3425(2) 0.0427(8) Uani 1 1 d . . . . .
H5 H 0.6780 1.0659 0.3531 0.056 Uiso 1 1 calc R U . . .
C6 C 0.6621(2) 0.8227(4) 0.3500(2) 0.0407(8) Uani 1 1 d . . . . .
H6 H 0.6025 0.8208 0.3656 0.053 Uiso 1 1 calc R U . . .
C7 C 0.7379(2) 0.4292(5) 0.44926(18) 0.0399(8) Uani 1 1 d . . . . .
C8 C 0.8064(3) 0.4027(9) 0.5405(3) 0.0796(17) Uani 1 1 d . . . . .
H8 H 0.8038 0.3983 0.5829 0.104 Uiso 1 1 calc R U . . .
C9 C 0.8896(3) 0.3826(7) 0.5125(3) 0.0736(15) Uani 1 1 d . . . . .
H9 H 0.9429 0.3654 0.5352 0.096 Uiso 1 1 calc R U . . .
C10 C 0.8926(3) 0.3883(5) 0.4503(2) 0.0524(10) Uani 1 1 d . . . . .
C11 C 0.9797(3) 0.3711(7) 0.4148(3) 0.0714(14) Uani 1 1 d . . . . .
H11A H 0.9792 0.2693 0.3933 0.093 Uiso 1 1 calc R U . . .
H11B H 1.0314 0.3737 0.4421 0.093 Uiso 1 1 calc R U . . .
H11C H 0.9846 0.4591 0.3862 0.093 Uiso 1 1 calc R U . . .
C12 C 0.5192(2) 0.3150(4) 0.66583(17) 0.0357(7) Uani 1 1 d . . . . .
C13 C 0.5632(3) 0.1681(4) 0.6557(2) 0.0486(10) Uani 1 1 d . . . . .
H13 H 0.6239 0.1672 0.6418 0.063 Uiso 1 1 calc R U . . .
C14 C 0.5181(3) 0.0234(4) 0.6659(2) 0.0535(12) Uani 1 1 d . . . . .
H14 H 0.5486 -0.0748 0.6592 0.070 Uiso 1 1 calc R U . . .
C15 C 0.4268(3) 0.0230(4) 0.6863(2) 0.0454(9) Uani 1 1 d . . . . .
C16 C 0.3829(3) 0.1724(4) 0.69647(19) 0.0421(8) Uani 1 1 d . . . . .
H16 H 0.3222 0.1741 0.7102 0.055 Uiso 1 1 calc R U . . .
C17 C 0.4285(2) 0.3166(4) 0.68643(19) 0.0375(8) Uani 1 1 d . . . . .
H17 H 0.3988 0.4152 0.6934 0.049 Uiso 1 1 calc R U . . .
C18 C 0.4871(2) 0.5643(5) 0.54833(18) 0.0399(8) Uani 1 1 d . . . . .
C19 C 0.4188(4) 0.5992(9) 0.4572(2) 0.0803(18) Uani 1 1 d . . . . .
H19 H 0.4212 0.6039 0.4149 0.104 Uiso 1 1 calc R U . . .
C20 C 0.3365(3) 0.6260(8) 0.4849(3) 0.0796(17) Uani 1 1 d . . . . .
H20 H 0.2840 0.6509 0.4624 0.104 Uiso 1 1 calc R U . . .
C21 C 0.3331(3) 0.6150(6) 0.5474(2) 0.0535(10) Uani 1 1 d . . . . .
C22 C 0.2460(3) 0.6341(8) 0.5833(3) 0.0771(15) Uani 1 1 d . . . . .
H22A H 0.2343 0.7477 0.5903 0.100 Uiso 1 1 calc R U . . .
H22B H 0.2522 0.5792 0.6217 0.100 Uiso 1 1 calc R U . . .
H22C H 0.1955 0.5876 0.5610 0.100 Uiso 1 1 calc R U . . .
H1N1 H 0.891(4) 1.121(6) 0.290(3) 0.073(16) Uiso 1 1 d . . . . .
H2N1 H 0.810(3) 1.199(6) 0.315(2) 0.065(14) Uiso 1 1 d . . . . .
H1N2 H 0.615(3) 0.485(5) 0.439(2) 0.044(13) Uiso 1 1 d . . . . .
H1N6 H 0.616(4) 0.504(6) 0.561(3) 0.073(17) Uiso 1 1 d . . . . .

loop_
_atom_site_aniso_label
_atom_site_aniso_U_11
_atom_site_aniso_U_22
_atom_site_aniso_U_33
_atom_site_aniso_U_23
_atom_site_aniso_U_13
_atom_site_aniso_U_12
S1 0.0344(4) 0.0394(4) 0.0378(5) 0.0029(4) -0.0015(4) -0.0024(3)
S2 0.0341(4) 0.0400(4) 0.0359(5) 0.0042(4) -0.0015(4) -0.0023(3)
O1 0.0557(16) 0.0408(13) 0.0477(17) -0.0041(12) 0.0010(13) -0.0015(12)
O2 0.0370(13) 0.0596(15) 0.0465(17) 0.0078(14) -0.0066(14) -0.0056(11)
O3 0.0338(12) 0.0615(16) 0.0439(17) 0.0087(14) -0.0062(13) -0.0030(11)
O4 0.0541(16) 0.0393(13) 0.0507(17) -0.0054(12) -0.0022(14) -0.0012(11)
N1 0.049(2) 0.0423(18) 0.075(3) -0.0095(18) 0.020(2) -0.0061(15)
N2 0.0291(14) 0.0557(18) 0.042(2) 0.0126(16) 0.0006(14) 0.0008(13)
N3 0.0335(14) 0.0470(16) 0.046(2) 0.0036(14) 0.0026(14) 0.0022(12)
N4 0.0410(18) 0.095(3) 0.042(2) 0.008(2) -0.0021(16) 0.0169(18)
N5 0.062(2) 0.0404(17) 0.112(4) -0.004(2) 0.020(2) -0.0094(16)
N6 0.0329(15) 0.066(2) 0.038(2) 0.0123(16) 0.0022(14) 0.0037(14)
N7 0.0373(16) 0.0515(18) 0.047(2) 0.0059(15) 0.0020(14) 0.0038(13)
N8 0.0433(18) 0.088(3) 0.045(2) 0.008(2) -0.0012(17) 0.0140(18)
C1 0.0319(16) 0.0362(15) 0.0327(19) 0.0010(14) 0.0016(14) 0.0004(12)
C2 0.0342(16) 0.0418(17) 0.0336(19) -0.0007(14) 0.0004(15) 0.0036(13)
C3 0.0305(16) 0.0449(19) 0.033(2) -0.0022(15) 0.0037(15) -0.0020(13)
C4 0.0405(19) 0.0411(17) 0.039(2) -0.0035(14) 0.0004(16) -0.0010(13)
C5 0.0420(19) 0.0392(17) 0.047(2) -0.0020(18) 0.006(2) 0.0018(13)
C6 0.0355(16) 0.0413(17) 0.045(2) -0.0018(17) 0.0076(16) 0.0010(13)
C7 0.0342(17) 0.0457(19) 0.040(2) 0.0069(16) -0.0013(16) 0.0024(14)
C8 0.056(3) 0.134(5) 0.049(3) 0.010(3) -0.004(2) 0.026(3)
C9 0.042(2) 0.120(4) 0.059(3) 0.000(3) -0.014(2) 0.022(2)
C10 0.039(2) 0.057(2) 0.061(3) 0.000(2) 0.000(2) 0.0090(17)
C11 0.043(2) 0.089(4) 0.083(4) -0.007(3) 0.007(2) 0.010(2)
C12 0.0353(16) 0.0362(15) 0.0358(19) 0.0004(13) 0.0006(15) 0.0009(12)
C13 0.0365(19) 0.0429(19) 0.066(3) 0.000(2) 0.009(2) 0.0053(14)
C14 0.046(2) 0.0364(18) 0.078(4) -0.0035(19) 0.009(2) 0.0059(14)
C15 0.047(2) 0.0410(18) 0.048(2) -0.0023(16) 0.0052(18) -0.0042(15)
C16 0.0377(18) 0.0464(19) 0.042(2) -0.0064(16) 0.0056(16) -0.0035(14)
C17 0.0384(18) 0.0365(16) 0.038(2) -0.0016(15) 0.0048(16) 0.0022(13)
C18 0.0351(17) 0.0468(18) 0.038(2) 0.0064(16) -0.0006(16) 0.0009(14)
C19 0.058(3) 0.141(6) 0.043(3) 0.003(3) -0.009(2) 0.030(3)
C20 0.049(2) 0.131(5) 0.059(3) -0.003(3) -0.013(3) 0.032(3)
C21 0.040(2) 0.061(2) 0.059(3) -0.003(2) -0.0019(19) 0.0114(18)
C22 0.037(2) 0.102(4) 0.093(4) -0.002(3) 0.006(2) 0.015(2)

loop_
_atom_type_symbol
_atom_type_description
_atom_type_scat_dispersion_real
_atom_type_scat_dispersion_imag
_atom_type_scat_source
C C 0.0033 0.0016 'International Tables Vol C Tables 4.2.6.8 and 6.1.1.4'
H H 0.0000 0.0000 'International Tables Vol C Tables 4.2.6.8 and 6.1.1.4'
N N 0.0061 0.0033 'International Tables Vol C Tables 4.2.6.8 and 6.1.1.4'
O O 0.0106 0.0060 'International Tables Vol C Tables 4.2.6.8 and 6.1.1.4'
S S 0.1246 0.1234 'International Tables Vol C Tables 4.2.6.8 and 6.1.1.4'

loop_
_geom_angle_atom_site_label_1
_geom_angle_atom_site_label_2
_geom_angle_atom_site_label_3
_geom_angle
_geom_angle_site_symmetry_1
_geom_angle_site_symmetry_3
O1 S1 O2 119.05(18) . .
O1 S1 N2 109.03(19) . .
O2 S1 N2 102.57(18) . .
O1 S1 C1 109.12(18) . .
O2 S1 C1 109.74(16) . .
N2 S1 C1 106.52(19) . .
O4 S2 O3 119.14(18) . .
O4 S2 N6 109.43(18) . .
O3 S2 N6 101.88(18) . .
O4 S2 C12 108.94(18) . .
O3 S2 C12 109.29(16) . .
N6 S2 C12 107.46(19) . .
C4 N1 H1N1 120(4) . .
C4 N1 H2N1 116(3) . .
H1N1 N1 H2N1 117(5) . .
C7 N2 S1 126.1(3) . .
C7 N2 H1N2 112(3) . .
S1 N2 H1N2 115(3) . .
C7 N3 C10 116.6(3) . .
C7 N4 C8 114.7(4) . .
C15 N5 H5A 120.0 . .
C15 N5 H5B 120.0 . .
H5A N5 H5B 120.0 . .
C18 N6 S2 125.8(3) . .
C18 N6 H1N6 122(4) . .
S2 N6 H1N6 109(4) . .
C18 N7 C21 116.7(4) . .
C19 N8 C18 114.4(4) . .
C6 C1 C2 120.4(3) . .
C6 C1 S1 118.8(3) . .
C2 C1 S1 120.8(3) . .
C3 C2 C1 119.6(3) . .
C3 C2 H2 120.2 . .
C1 C2 H2 120.2 . .
C2 C3 C4 120.8(3) . .
C2 C3 H3 119.6 . .
C4 C3 H3 119.6 . .
N1 C4 C3 120.7(4) . .
N1 C4 C5 120.3(3) . .
C3 C4 C5 119.0(3) . .
C6 C5 C4 120.1(3) . .
C6 C5 H5 120.0 . .
C4 C5 H5 120.0 . .
C5 C6 C1 120.1(3) . .
C5 C6 H6 119.9 . .
C1 C6 H6 119.9 . .
N4 C7 N3 127.3(4) . .
N4 C7 N2 114.5(3) . .
N3 C7 N2 118.1(3) . .
N4 C8 C9 122.5(5) . .
N4 C8 H8 118.7 . .
C9 C8 H8 118.7 . .
C10 C9 C8 118.4(4) . .
C10 C9 H9 120.8 . .
C8 C9 H9 120.8 . .
N3 C10 C9 120.5(4) . .
N3 C10 C11 116.4(4) . .
C9 C10 C11 123.1(4) . .
C10 C11 H11A 109.5 . .
C10 C11 H11B 109.5 . .
H11A C11 H11B 109.5 . .
C10 C11 H11C 109.5 . .
H11A C11 H11C 109.5 . .
H11B C11 H11C 109.5 . .
C13 C12 C17 119.8(3) . .
C13 C12 S2 119.5(3) . .
C17 C12 S2 120.7(3) . .
C12 C13 C14 120.5(3) . .
C12 C13 H13 119.7 . .
C14 C13 H13 119.7 . .
C13 C14 C15 120.3(3) . .
C13 C14 H14 119.9 . .
C15 C14 H14 119.9 . .
N5 C15 C14 121.1(4) . .
N5 C15 C16 120.2(4) . .
C14 C15 C16 118.7(3) . .
C17 C16 C15 120.7(3) . .
C17 C16 H16 119.7 . .
C15 C16 H16 119.7 . .
C16 C17 C12 120.0(3) . .
C16 C17 H17 120.0 . .
C12 C17 H17 120.0 . .
N7 C18 N8 127.1(4) . .
N7 C18 N6 119.1(3) . .
N8 C18 N6 113.8(3) . .
N8 C19 C20 123.3(5) . .
N8 C19 H19 118.4 . .
C20 C19 H19 118.4 . .
C19 C20 C21 117.9(5) . .
C19 C20 H20 121.0 . .
C21 C20 H20 121.0 . .
N7 C21 C20 120.5(4) . .
N7 C21 C22 116.2(4) . .
C20 C21 C22 123.3(5) . .
C21 C22 H22A 109.5 . .
C21 C22 H22B 109.5 . .
H22A C22 H22B 109.5 . .
C21 C22 H22C 109.5 . .
H22A C22 H22C 109.5 . .
H22B C22 H22C 109.5 . .

loop_
_geom_bond_atom_site_label_1
_geom_bond_atom_site_label_2
_geom_bond_distance
_geom_bond_site_symmetry_2
S1 O1 1.427(3) .
S1 O2 1.429(3) .
S1 N2 1.645(4) .
S1 C1 1.736(3) .
S2 O4 1.425(3) .
S2 O3 1.439(3) .
S2 N6 1.648(4) .
S2 C12 1.728(3) .
N1 C4 1.354(5) .
N1 H1N1 0.85(6) .
N1 H2N1 0.84(5) .
N2 C7 1.392(5) .
N2 H1N2 0.81(5) .
N3 C7 1.324(4) .
N3 C10 1.341(5) .
N4 C7 1.329(5) .
N4 C8 1.340(6) .
N5 C15 1.369(5) .
N5 H5A 0.8600 .
N5 H5B 0.8600 .
N6 C18 1.376(5) .
N6 H1N6 0.83(6) .
N7 C18 1.322(5) .
N7 C21 1.346(5) .
N8 C19 1.338(6) .
N8 C18 1.339(5) .
C1 C6 1.390(5) .
C1 C2 1.398(5) .
C2 C3 1.377(5) .
C2 H2 0.9300 .
C3 C4 1.397(5) .
C3 H3 0.9300 .
C4 C5 1.414(5) .
C5 C6 1.378(5) .
C5 H5 0.9300 .
C6 H6 0.9300 .
C8 C9 1.363(7) .
C8 H8 0.9300 .
C9 C10 1.368(7) .
C9 H9 0.9300 .
C10 C11 1.490(6) .
C11 H11A 0.9600 .
C11 H11B 0.9600 .
C11 H11C 0.9600 .
C12 C13 1.383(5) .
C12 C17 1.390(5) .
C13 C14 1.375(5) .
C13 H13 0.9300 .
C14 C15 1.397(5) .
C14 H14 0.9300 .
C15 C16 1.400(5) .
C16 C17 1.374(5) .
C16 H16 0.9300 .
C17 H17 0.9300 .
C19 C20 1.357(7) .
C19 H19 0.9300 .
C20 C21 1.376(7) .
C20 H20 0.9300 .
C21 C22 1.497(6) .
C22 H22A 0.9600 .
C22 H22B 0.9600 .
C22 H22C 0.9600 .

loop_
_geom_hbond_atom_site_label_D
_geom_hbond_atom_site_label_H
_geom_hbond_atom_site_label_A
_geom_hbond_distance_DH
_geom_hbond_distance_HA
_geom_hbond_distance_DA
_geom_hbond_angle_DHA
_geom_hbond_site_symmetry_A
N5 H5A O4 0.86 2.30 3.095(5) 152.9 1_545
N1 H1N1 O4 0.85(6) 2.50(6) 3.270(5) 151(5) 4_654
N1 H2N1 O1 0.84(5) 2.25(5) 3.057(5) 163(4) 1_565
N2 H1N2 N8 0.81(5) 2.14(5) 2.944(5) 173(5) .
N6 H1N6 N4 0.83(6) 2.09(6) 2.915(5) 175(6) .

loop_
_geom_torsion_atom_site_label_1
_geom_torsion_atom_site_label_2
_geom_torsion_atom_site_label_3
_geom_torsion_atom_site_label_4
_geom_torsion
_geom_torsion_site_symmetry_1
_geom_torsion_site_symmetry_2
_geom_torsion_site_symmetry_3
_geom_torsion_site_symmetry_4
O1 S1 N2 C7 60.5(4) . . . .
O2 S1 N2 C7 -172.4(3) . . . .
C1 S1 N2 C7 -57.1(4) . . . .
O4 S2 N6 C18 -56.4(4) . . . .
O3 S2 N6 C18 176.6(3) . . . .
C12 S2 N6 C18 61.8(4) . . . .
O1 S1 C1 C6 162.1(3) . . . .
O2 S1 C1 C6 30.0(4) . . . .
N2 S1 C1 C6 -80.3(3) . . . .
O1 S1 C1 C2 -17.8(4) . . . .
O2 S1 C1 C2 -149.9(3) . . . .
N2 S1 C1 C2 99.8(3) . . . .
C6 C1 C2 C3 0.6(6) . . . .
S1 C1 C2 C3 -179.5(3) . . . .
C1 C2 C3 C4 -1.0(6) . . . .
C2 C3 C4 N1 179.2(4) . . . .
C2 C3 C4 C5 0.8(6) . . . .
N1 C4 C5 C6 -178.8(4) . . . .
C3 C4 C5 C6 -0.4(6) . . . .
C4 C5 C6 C1 0.1(6) . . . .
C2 C1 C6 C5 -0.2(6) . . . .
S1 C1 C6 C5 179.9(4) . . . .
C8 N4 C7 N3 -1.0(7) . . . .
C8 N4 C7 N2 177.4(5) . . . .
C10 N3 C7 N4 -0.7(6) . . . .
C10 N3 C7 N2 -179.1(4) . . . .
S1 N2 C7 N4 165.4(3) . . . .
S1 N2 C7 N3 -16.0(5) . . . .
C7 N4 C8 C9 1.5(9) . . . .
N4 C8 C9 C10 -0.4(10) . . . .
C7 N3 C10 C9 1.9(6) . . . .
C7 N3 C10 C11 -178.3(4) . . . .
C8 C9 C10 N3 -1.4(8) . . . .
C8 C9 C10 C11 178.8(6) . . . .
O4 S2 C12 C13 -157.7(3) . . . .
O3 S2 C12 C13 -25.9(4) . . . .
N6 S2 C12 C13 83.9(4) . . . .
O4 S2 C12 C17 22.6(4) . . . .
O3 S2 C12 C17 154.4(3) . . . .
N6 S2 C12 C17 -95.8(3) . . . .
C17 C12 C13 C14 -0.1(7) . . . .
S2 C12 C13 C14 -179.9(4) . . . .
C12 C13 C14 C15 0.5(7) . . . .
C13 C14 C15 N5 179.2(5) . . . .
C13 C14 C15 C16 -0.5(7) . . . .
N5 C15 C16 C17 -179.5(4) . . . .
C14 C15 C16 C17 0.2(6) . . . .
C15 C16 C17 C12 0.1(6) . . . .
C13 C12 C17 C16 -0.2(6) . . . .
S2 C12 C17 C16 179.5(3) . . . .
C21 N7 C18 N8 -1.6(6) . . . .
C21 N7 C18 N6 178.9(4) . . . .
C19 N8 C18 N7 2.6(7) . . . .
C19 N8 C18 N6 -177.9(5) . . . .
S2 N6 C18 N7 10.6(5) . . . .
S2 N6 C18 N8 -168.9(3) . . . .
C18 N8 C19 C20 -1.0(9) . . . .
N8 C19 C20 C21 -1.5(11) . . . .
C18 N7 C21 C20 -1.1(7) . . . .
C18 N7 C21 C22 178.5(4) . . . .
C19 C20 C21 N7 2.6(9) . . . .
C19 C20 C21 C22 -177.1(6) . . . .
